data_7231615
loop_
_publ_author_name
'Han, Jingyu'
'Li, Shufen'
'Tang, Chunying'
'Zheng, Wei'
'Jiang, Wenqing'
'Jia, Dingxian'

_publ_section_title
;
 Hydrazine-solvothermal methods to synthesize polymeric thioarsenates from
 one-dimensional chains to a three-dimensional framework
;
_journal_issue 59
_journal_name_full 'RSC Advances'
_journal_page_first 34078
_journal_paper_doi 10.1039/C8RA06335D
_journal_volume 8
_journal_year 2018
_chemical_formula_moiety 'C H17 As Mn N7 S4'
_chemical_formula_sum 'C H17 As Mn N7 S4'
_chemical_formula_weight 385.32
_chemical_name_systematic
; 
 ? 
;
_space_group_IT_number 61
_symmetry_cell_setting orthorhombic
_symmetry_Int_Tables_number 61
_symmetry_space_group_name_Hall '-P 2ac 2ab'
_symmetry_space_group_name_H-M 'P b c a'
_atom_sites_solution_hydrogens geom
_atom_sites_solution_primary direct
_atom_sites_solution_secondary difmap
_audit_creation_method SHELXL-97
_audit_update_record
;
2018-07-17 deposited with the CCDC.
2018-10-04 downloaded from the CCDC.
;
_cell_angle_alpha 90.00
_cell_angle_beta 90.00
_cell_angle_gamma 90.00
_cell_formula_units_Z 8
_cell_length_a 7.5398(15)
_cell_length_b 12.847(3)
_cell_length_c 26.646(5)
_cell_measurement_reflns_used 6144
_cell_measurement_temperature 293(2)
_cell_measurement_theta_max 25.35
_cell_measurement_theta_min 3.0585
_cell_volume 2581.0(9)
_computing_cell_refinement CrystalClear
_computing_data_collection CrystalClear
_computing_data_reduction CrystalStructure
_computing_structure_refinement 'SHELXL-97 (Sheldrick, 1997)'
_computing_structure_solution 'SHELXS-97 (Sheldrick, 1990)'
_diffrn_ambient_temperature 293(2)
_diffrn_detector_area_resol_mean 14.63
_diffrn_measured_fraction_theta_full 0.996
_diffrn_measured_fraction_theta_max 0.996
_diffrn_measurement_device_type 'Rigaku Saturn'
_diffrn_measurement_method \w
_diffrn_radiation_monochromator graphite
_diffrn_radiation_source 'fine-focus sealed tube'
_diffrn_radiation_type MoK\a
_diffrn_radiation_wavelength 0.71073
_diffrn_reflns_av_R_equivalents 0.0750
_diffrn_reflns_av_sigmaI/netI 0.0618
_diffrn_reflns_limit_h_max 9
_diffrn_reflns_limit_h_min -9
_diffrn_reflns_limit_k_max 14
_diffrn_reflns_limit_k_min -15
_diffrn_reflns_limit_l_max 32
_diffrn_reflns_limit_l_min -30
_diffrn_reflns_number 7667
_diffrn_reflns_theta_full 25.34
_diffrn_reflns_theta_max 25.34
_diffrn_reflns_theta_min 3.06
_exptl_absorpt_coefficient_mu 4.193
_exptl_absorpt_correction_T_max 0.6792
_exptl_absorpt_correction_T_min 0.2848
_exptl_absorpt_correction_type multi-scan
_exptl_absorpt_process_details 'Jacobson, R. (1998) Private communication'
_exptl_crystal_colour Yellow
_exptl_crystal_density_diffrn 1.983
_exptl_crystal_density_method 'not measured'
_exptl_crystal_description Block
_exptl_crystal_F_000 1552
_exptl_crystal_size_max 0.40
_exptl_crystal_size_mid 0.40
_exptl_crystal_size_min 0.10
_refine_diff_density_max 2.226
_refine_diff_density_min -1.368
_refine_diff_density_rms 0.226
_refine_ls_extinction_method none
_refine_ls_goodness_of_fit_ref 1.116
_refine_ls_hydrogen_treatment constr
_refine_ls_matrix_type full
_refine_ls_number_parameters 128
_refine_ls_number_reflns 2349
_refine_ls_number_restraints 3
_refine_ls_restrained_S_all 1.117
_refine_ls_R_factor_all 0.0598
_refine_ls_R_factor_gt 0.0422
_refine_ls_shift/su_max 0.000
_refine_ls_shift/su_mean 0.000
_refine_ls_structure_factor_coef Fsqd
_refine_ls_weighting_details 'calc w=1/[\s^2^(Fo^2^)+(0.1704P)^2^+8.2721P] where P=(Fo^2^+2Fc^2^)/3'
_refine_ls_weighting_scheme calc
_refine_ls_wR_factor_gt 0.0910
_refine_ls_wR_factor_ref 0.1016
_reflns_number_gt 2102
_reflns_number_total 2349
_reflns_threshold_expression >2sigma(I)
_cod_data_source_file c8ra06335d2.cif
_cod_data_source_block compound_2
_cod_original_sg_symbol_H-M 'P b c a '
_cod_database_code 7231615

loop_
_symmetry_equiv_pos_as_xyz
'x, y, z'
'-x+1/2, -y, z+1/2'
'x+1/2, -y+1/2, -z'
'-x, y+1/2, -z+1/2'
'-x, -y, -z'
'x-1/2, y, -z-1/2'
'-x-1/2, y-1/2, z'
'x, -y-1/2, z-1/2'

loop_
_atom_site_label
_atom_site_type_symbol
_atom_site_fract_x
_atom_site_fract_y
_atom_site_fract_z
_atom_site_U_iso_or_equiv
_atom_site_adp_type
_atom_site_occupancy
_atom_site_symmetry_multiplicity
_atom_site_calc_flag
_atom_site_refinement_flags
As1 As 0.04731(18) 0.39981(12) 0.14010(5) 0.0261(5) Uani 1 1 d .
Mn1 Mn 0.2945(3) 0.2421(2) 0.25338(7) 0.0274(7) Uani 1 1 d .
S1 S 0.0481(4) 0.3700(3) 0.22211(13) 0.0264(9) Uani 1 1 d .
S2 S -0.0120(6) 0.2612(4) 0.09872(16) 0.0413(11) Uani 1 1 d .
S3 S 0.3052(5) 0.4604(4) 0.12375(16) 0.0447(11) Uani 1 1 d .
S4 S -0.1609(6) 0.5141(3) 0.12961(15) 0.0380(10) Uani 1 1 d .
N1 N 0.4639(14) 0.1186(11) 0.2928(5) 0.030(3) Uani 1 1 d .
H1A H 0.4838 0.1387 0.3247 0.036 Uiso 1 1 calc R
H1B H 0.4035 0.0582 0.2937 0.036 Uiso 1 1 calc R
N2 N 0.6298(17) 0.1020(10) 0.2684(5) 0.033(3) Uani 1 1 d .
H2A H 0.6087 0.0651 0.2403 0.040 Uiso 1 1 calc R
H2B H 0.6965 0.0618 0.2886 0.040 Uiso 1 1 calc R
N3 N 0.4430(15) 0.2270(11) 0.1782(5) 0.034(3) Uani 1 1 d D
H3A H 0.4493 0.1590 0.1703 0.041 Uiso 1 1 calc R
H3B H 0.3778 0.2584 0.1543 0.041 Uiso 1 1 calc R
N4 N 0.6212(14) 0.2698(11) 0.1763(4) 0.034(3) Uani 1 1 d D
H4A H 0.6128 0.3389 0.1713 0.041 Uiso 1 1 calc R
H4B H 0.6774 0.2425 0.1496 0.041 Uiso 1 1 calc R
N5 N 0.368(2) 0.1497(15) 0.0453(6) 0.068(5) Uani 1 1 d D
H5A H 0.3806 0.0970 0.0667 0.081 Uiso 1 1 d R
H5B H 0.2995 0.1983 0.0590 0.081 Uiso 1 1 d R
N6 N 0.535(2) 0.191(2) 0.0356(9) 0.058(12) Uani 1 1 d D
H6A H 0.5813 0.2155 0.0639 0.071 Uiso 1 1 calc R
H6B H 0.5250 0.2424 0.0134 0.081 Uiso 1 1 calc R
H6C H 0.6049 0.1415 0.0232 0.071 Uiso 1 1 calc R
N7 N 0.632(2) 0.4020(15) 0.0330(6) 0.060(5) Uani 1 1 d D
H7A H 0.6867 0.4539 0.0487 0.072 Uiso 1 1 d R
H7B H 0.7080 0.3698 0.0128 0.072 Uiso 1 1 d R
C1 C 0.480(4) 0.446(2) 0.0017(11) 0.065(2) Uani 1 1 d D
H1C H 0.4766 0.4140 -0.0312 0.083 Uiso 1 1 calc R
H1D H 0.3669 0.4348 0.0183 0.083 Uiso 1 1 calc R

loop_
_atom_site_aniso_label
_atom_site_aniso_U_11
_atom_site_aniso_U_22
_atom_site_aniso_U_33
_atom_site_aniso_U_23
_atom_site_aniso_U_13
_atom_site_aniso_U_12
As1 0.0199(9) 0.0266(9) 0.0318(9) 0.0002(6) 0.0025(5) 0.0013(6)
Mn1 0.0143(12) 0.0290(13) 0.0388(13) -0.0016(9) 0.0003(8) -0.0011(10)
S1 0.0185(19) 0.027(2) 0.0335(18) -0.0006(15) 0.0010(13) -0.0015(14)
S2 0.046(2) 0.038(2) 0.040(2) -0.0070(18) -0.0001(18) 0.001(2)
S3 0.023(2) 0.057(3) 0.054(2) 0.010(2) 0.0071(17) -0.0061(19)
S4 0.033(2) 0.033(2) 0.049(2) -0.0001(17) 0.0018(17) 0.0106(17)
N1 0.021(6) 0.032(7) 0.037(8) 0.008(6) 0.009(5) -0.009(5)
N2 0.022(7) 0.028(7) 0.049(7) 0.004(5) 0.001(6) 0.000(6)
N3 0.031(8) 0.032(7) 0.039(7) -0.003(6) -0.010(5) -0.001(6)
N4 0.028(6) 0.043(9) 0.031(6) 0.005(6) 0.007(5) 0.007(6)
N5 0.060(12) 0.076(13) 0.067(11) 0.011(9) 0.028(9) 0.000(11)
N6 0.045(13) 0.062(4) 0.071(18) 0.015(2) -0.013(11) 0.002(17)
N7 0.048(10) 0.082(13) 0.051(9) 0.007(8) 0.007(7) 0.040(10)
C1 0.072(3) 0.066(4) 0.058(4) -0.03(3) 0.017(2) -0.016(3)

loop_
_atom_type_symbol
_atom_type_description
_atom_type_scat_dispersion_real
_atom_type_scat_dispersion_imag
_atom_type_scat_source
C C 0.0033 0.0016 'International Tables Vol C Tables 4.2.6.8 and 6.1.1.4'
H H 0.0000 0.0000 'International Tables Vol C Tables 4.2.6.8 and 6.1.1.4'
As As 0.0499 2.0058 'International Tables Vol C Tables 4.2.6.8 and 6.1.1.4'
Mn Mn 0.3368 0.7283 'International Tables Vol C Tables 4.2.6.8 and 6.1.1.4'
N N 0.0061 0.0033 'International Tables Vol C Tables 4.2.6.8 and 6.1.1.4'
S S 0.1246 0.1234 'International Tables Vol C Tables 4.2.6.8 and 6.1.1.4'

loop_
_geom_angle_atom_site_label_1
_geom_angle_atom_site_label_2
_geom_angle_atom_site_label_3
_geom_angle
_geom_angle_site_symmetry_1
_geom_angle_site_symmetry_3
S3 As1 S2 112.81(19) . .
S3 As1 S4 112.67(18) . .
S2 As1 S4 110.21(18) . .
S3 As1 S1 105.12(16) . .
S2 As1 S1 111.36(17) . .
S4 As1 S1 104.24(15) . .
N2 Mn1 N1 82.7(5) 6_556 .
N2 Mn1 N3 88.7(5) 6_556 .
N1 Mn1 N3 94.0(5) . .
N2 Mn1 N4 91.1(5) 6_556 6_556
N1 Mn1 N4 92.9(4) . 6_556
N3 Mn1 N4 173.0(4) . 6_556
N2 Mn1 S1 165.8(4) 6_556 6_656
N1 Mn1 S1 85.0(3) . 6_656
N3 Mn1 S1 85.1(3) . 6_656
N4 Mn1 S1 96.6(3) 6_556 6_656
N2 Mn1 S1 91.6(3) 6_556 .
N1 Mn1 S1 167.6(3) . .
N3 Mn1 S1 96.9(3) . .
N4 Mn1 S1 76.1(3) 6_556 .
S1 Mn1 S1 101.81(16) 6_656 .
As1 S1 Mn1 110.72(15) . 6_556
As1 S1 Mn1 115.09(15) . .
Mn1 S1 Mn1 92.58(14) 6_556 .
N2 N1 Mn1 112.5(8) . .
N2 N1 H1A 109.1 . .
Mn1 N1 H1A 109.1 . .
N2 N1 H1B 109.1 . .
Mn1 N1 H1B 109.1 . .
H1A N1 H1B 107.8 . .
N1 N2 Mn1 118.7(9) . 6_656
N1 N2 H2A 107.6 . .
Mn1 N2 H2A 107.6 6_656 .
N1 N2 H2B 107.6 . .
Mn1 N2 H2B 107.6 6_656 .
H2A N2 H2B 107.1 . .
N4 N3 Mn1 116.5(8) . .
N4 N3 H3A 108.2 . .
Mn1 N3 H3A 108.2 . .
N4 N3 H3B 108.2 . .
Mn1 N3 H3B 108.2 . .
H3A N3 H3B 107.3 . .
N3 N4 Mn1 115.9(8) . 6_656
N3 N4 H4A 108.3 . .
Mn1 N4 H4A 108.3 6_656 .
N3 N4 H4B 108.3 . .
Mn1 N4 H4B 108.3 6_656 .
H4A N4 H4B 107.4 . .
N6 N5 H5A 108.4 . .
N6 N5 H5B 109.6 . .
H5A N5 H5B 109.5 . .
N5 N6 H6A 109.5 . .
N5 N6 H6B 109.5 . .
H6A N6 H6B 109.5 . .
N5 N6 H6C 109.5 . .
H6A N6 H6C 109.5 . .
H6B N6 H6C 109.5 . .
C1 N7 H7A 109.3 . .
C1 N7 H7B 109.2 . .
H7A N7 H7B 109.5 . .
C1 C1 N7 104(2) 5_665 .
C1 C1 H1C 111.0 5_665 .
N7 C1 H1C 111.0 . .
C1 C1 H1D 111.0 5_665 .
N7 C1 H1D 111.0 . .
H1C C1 H1D 109.0 . .

loop_
_geom_bond_atom_site_label_1
_geom_bond_atom_site_label_2
_geom_bond_distance
_geom_bond_site_symmetry_2
As1 S3 2.139(4) .
As1 S2 2.142(5) .
As1 S4 2.167(4) .
As1 S1 2.218(4) .
Mn1 N2 2.262(13) 6_556
Mn1 N1 2.292(13) .
Mn1 N3 2.303(12) .
Mn1 N4 2.311(12) 6_556
Mn1 S1 2.605(4) 6_656
Mn1 S1 2.617(4) .
S1 Mn1 2.605(4) 6_556
N1 N2 1.426(17) .
N1 H1A 0.9000 .
N1 H1B 0.9000 .
N2 Mn1 2.262(13) 6_656
N2 H2A 0.9000 .
N2 H2B 0.9000 .
N3 N4 1.453(14) .
N3 H3A 0.9000 .
N3 H3B 0.9000 .
N4 Mn1 2.311(12) 6_656
N4 H4A 0.9000 .
N4 H4B 0.9000 .
N5 N6 1.387(16) .
N5 H5A 0.8900 .
N5 H5B 0.8900 .
N6 H6A 0.8900 .
N6 H6B 0.8900 .
N6 H6C 0.8900 .
N7 C1 1.522(19) .
N7 H7A 0.8900 .
N7 H7B 0.8900 .
C1 C1 1.43(6) 5_665
C1 H1C 0.9700 .
C1 H1D 0.9700 .

loop_
_geom_hbond_atom_site_label_D
_geom_hbond_atom_site_label_H
_geom_hbond_atom_site_label_A
_geom_hbond_distance_DH
_geom_hbond_distance_HA
_geom_hbond_distance_DA
_geom_hbond_angle_DHA
_geom_hbond_site_symmetry_A
N1 H1A S2 0.90 2.58 3.427(15) 157.5 6_656
N1 H1B S4 0.90 2.80 3.361(12) 121.6 4_545
N2 H2A S1 0.90 2.81 3.493(14) 133.4 7_655
N2 H2B S3 0.90 2.67 3.437(14) 143.1 4_645
N3 H3A S4 0.90 2.68 3.443(14) 143.2 7_655
N3 H3B S3 0.90 2.78 3.490(15) 137.3 .
N4 H4B S2 0.90 2.72 3.455(11) 140.0 1_655
N4 H4B S4 0.90 2.99 3.527(15) 120.4 7_655
N5 H5A S3 0.89 2.71 3.462(17) 142.9 7_655
N5 H5A S4 0.89 2.90 3.598(19) 136.5 7_655
N5 H5B S2 0.89 2.70 3.507(17) 151.4 .
N6 H6B N7 0.89 2.26 2.81(4) 119.4 .
N6 H6B S2 0.89 3.00 3.65(2) 131.1 3
N7 H7A S4 0.89 2.56 3.339(19) 146.3 1_655
N7 H7B N5 0.89 1.98 2.82(2) 157.8 3

loop_
_geom_torsion_atom_site_label_1
_geom_torsion_atom_site_label_2
_geom_torsion_atom_site_label_3
_geom_torsion_atom_site_label_4
_geom_torsion
_geom_torsion_site_symmetry_1
_geom_torsion_site_symmetry_4
S3 As1 S1 Mn1 -161.39(18) . 6_556
S2 As1 S1 Mn1 -38.9(2) . 6_556
S4 As1 S1 Mn1 79.90(19) . 6_556
S3 As1 S1 Mn1 -58.1(2) . .
S2 As1 S1 Mn1 64.4(2) . .
S4 As1 S1 Mn1 -176.79(17) . .
N2 Mn1 S1 As1 -81.8(4) 6_556 .
N1 Mn1 S1 As1 -144.2(17) . .
N3 Mn1 S1 As1 7.0(4) . .
N4 Mn1 S1 As1 -172.6(4) 6_556 .
S1 Mn1 S1 As1 93.45(15) 6_656 .
N2 Mn1 S1 Mn1 32.5(3) 6_556 6_556
N1 Mn1 S1 Mn1 -29.9(17) . 6_556
N3 Mn1 S1 Mn1 121.4(3) . 6_556
N4 Mn1 S1 Mn1 -58.3(3) 6_556 6_556
S1 Mn1 S1 Mn1 -152.21(17) 6_656 6_556
N2 Mn1 N1 N2 108.8(9) 6_556 .
N3 Mn1 N1 N2 20.6(10) . .
N4 Mn1 N1 N2 -160.5(10) 6_556 .
S1 Mn1 N1 N2 -64.1(9) 6_656 .
S1 Mn1 N1 N2 172.0(12) . .
Mn1 N1 N2 Mn1 47.7(12) . 6_656
N2 Mn1 N3 N4 -155.1(11) 6_556 .
N1 Mn1 N3 N4 -72.5(11) . .
N4 Mn1 N3 N4 116(4) 6_556 .
S1 Mn1 N3 N4 12.1(10) 6_656 .
S1 Mn1 N3 N4 113.5(10) . .
Mn1 N3 N4 Mn1 40.5(13) . 6_656
